data_7235494
loop_
_publ_author_name
'White, Nicholas G.'
'Lovett, Henry G.'
'Beer, Paul D.'

_publ_section_title
;
 Bis-triazolium containing macrocycles, pseudorotaxanes and interlocked
 structures for anion recognition
;
_journal_issue 24
_journal_name_full 'RSC Advances'
_journal_page_first 12133
_journal_paper_doi 10.1039/C4RA00615A
_journal_volume 4
_journal_year 2014
_chemical_compound_source synthesized
_chemical_formula_moiety 'C36 H44 N6 O7, 0.5(C2 H3 N), 2(B F4)'
_chemical_formula_sum 'C37 H45.5 B2 F8 N6.5 O7'
_chemical_formula_weight 866.92
_space_group_IT_number 15
_space_group_name_Hall '-C 2yc'
_space_group_name_H-M_alt 'C 1 2/c 1'
_symmetry_cell_setting monoclinic
_symmetry_space_group_name_Hall '-C 2yc'
_symmetry_space_group_name_H-M 'C 1 2/c 1'
_atom_sites_solution_hydrogens difmap
_atom_sites_solution_primary direct
_cell_angle_alpha 90
_cell_angle_beta 106.017(13)
_cell_angle_gamma 90
_cell_formula_units_Z 8
_cell_length_a 31.547(3)
_cell_length_b 8.7265(7)
_cell_length_c 32.508(4)
_cell_measurement_reflns_used 2197
_cell_measurement_temperature 150
_cell_measurement_theta_max 77.1507
_cell_measurement_theta_min 3.4541
_cell_volume 8601.9(16)
_computing_cell_refinement 'CrysAlisPro (Oxford Diffraction, 2011)'
_computing_data_collection 'CrysAlisPro (Oxford Diffraction, 2011)'
_computing_data_reduction 'CrysAlisPro (Oxford Diffraction, 2011)'
_computing_publication_material 'CRYSTALS (Betteridge et al., 2003)'
_computing_structure_refinement 'CRYSTALS (Betteridge et al., 2003)'
_computing_structure_solution 'SIR92 (Altomare et al., 1994)'
_diffrn_ambient_temperature 150
_diffrn_measured_fraction_theta_full 0.996
_diffrn_measured_fraction_theta_max 0.979
_diffrn_measurement_device Serial
_diffrn_measurement_device_type 'SuperNova, Dual, Cu at zero, Atlas'
_diffrn_measurement_method \w/2\q
_diffrn_radiation_monochromator mirror
_diffrn_radiation_type 'Cu K\a'
_diffrn_radiation_wavelength 1.54180
_diffrn_reflns_av_R_equivalents 0.1082
_diffrn_reflns_limit_h_max 37
_diffrn_reflns_limit_h_min -39
_diffrn_reflns_limit_k_max 10
_diffrn_reflns_limit_k_min 0
_diffrn_reflns_limit_l_max 40
_diffrn_reflns_limit_l_min 0
_diffrn_reflns_number 24424
_diffrn_reflns_theta_full 74.260
_diffrn_reflns_theta_max 77.354
_diffrn_reflns_theta_min 3.457
_diffrn_standards_decay_% 0
_diffrn_standards_interval_count 0
_diffrn_standards_interval_time 0
_diffrn_standards_number 0
_exptl_absorpt_coefficient_mu 0.993
_exptl_absorpt_correction_T_max 1.00000
_exptl_absorpt_correction_T_min 0.37309
_exptl_absorpt_correction_type multi-scan
_exptl_absorpt_process_details
;
CrysAlisPro, Agilent Technologies,
Version 1.171.35.11 (release 16-05-2011 CrysAlis171 .NET)
(compiled May 16 2011,17:55:39)
Empirical absorption correction using spherical harmonics,
 implemented in SCALE3 ABSPACK scaling algorithm.
;
_exptl_crystal_colour colourless
_exptl_crystal_density_diffrn 1.339
_exptl_crystal_density_method 'not measured'
_exptl_crystal_description rod
_exptl_crystal_F_000 3608.000
_exptl_crystal_size_max 0.40
_exptl_crystal_size_mid 0.03
_exptl_crystal_size_min 0.02
_platon_squeeze_details
;
;
_refine_diff_density_max 0.77
_refine_diff_density_min -0.61
_refine_ls_extinction_method None
_refine_ls_goodness_of_fit_ref 0.8725
_refine_ls_hydrogen_treatment constr
_refine_ls_matrix_type full
_refine_ls_number_parameters 576
_refine_ls_number_reflns 6706
_refine_ls_number_restraints 82
_refine_ls_R_factor_all 0.1135
_refine_ls_R_factor_gt 0.0660
_refine_ls_shift/su_max 0.0020778
_refine_ls_shift/su_mean 0.0000405
_refine_ls_structure_factor_coef Fsqd
_refine_ls_weighting_details
;
 Method= Modified Sheldrick 
 w=1/[\s^2^(F^2^) + ( 0.05P)^2^ + 0.00P] 
 ,where P=(max(Fo^2^,0) + 2Fc^2^)/3 
;
_refine_ls_weighting_scheme calc
_refine_ls_wR_factor_all 0.1834
_refine_ls_wR_factor_gt 0.1457
_refine_ls_wR_factor_ref 0.1834
_reflns_limit_h_max 37
_reflns_limit_h_min -39
_reflns_limit_k_max 10
_reflns_limit_k_min 0
_reflns_limit_l_max 40
_reflns_limit_l_min 0
_reflns_number_gt 3733
_reflns_number_total 8924
_reflns_threshold_expression I>2.0\s(I)
_oxford_diffrn_Wilson_B_factor 3.05
_oxford_diffrn_Wilson_scale 1.34
_oxford_refine_ls_r_factor_ref 0.1135
_oxford_refine_ls_scale 0.936(4)
_oxford_reflns_number_all 6706
_oxford_reflns_threshold_expression_ref I>-3.0\s(I)
_cod_data_source_file c4ra00615a2.cif
_cod_data_source_block triazoliummacrocycle5BF4
_cod_original_cell_volume 8601.8(17)
_cod_original_sg_symbol_H-M 'C 1 2/c 1 '
_cod_database_code 7235494

loop_
_symmetry_equiv_pos_as_xyz
x,y,z
-x,-y,-z
x+1/2,y+1/2,z
-x+1/2,-y+1/2,-z
-x,y,-z+1/2
x,-y,z+1/2
-x+1/2,y+1/2,-z+1/2
x+1/2,-y+1/2,z+1/2

loop_
_atom_site_label
_atom_site_type_symbol
_atom_site_fract_x
_atom_site_fract_y
_atom_site_fract_z
_atom_site_U_iso_or_equiv
_atom_site_occupancy
_atom_site_adp_type
_atom_site_refinement_flags_posn
_atom_site_refinement_flags_adp
_atom_site_disorder_group
F1 F 0.78426(10) 0.4345(3) 0.64018(9) 0.0558 1.0000 Uani D U .
B1 B 0.75242(14) 0.5006(5) 0.65709(13) 0.0462 1.0000 Uani D U .
F3 F 0.73073(15) 0.6189(5) 0.62930(13) 0.0630 0.8000 Uani D U 1
F4 F 0.77306(13) 0.5757(5) 0.69493(12) 0.0610 0.8000 Uani D U 1
F2 F 0.72183(18) 0.3968(6) 0.66074(19) 0.0813 0.8000 Uani D U 1
F6 F 0.89016(14) 1.2644(6) 0.60337(13) 0.1021 1.0000 Uani . . .
B2 B 0.9177(2) 1.2397(9) 0.6440(2) 0.0611 1.0000 Uani . . .
F8 F 0.95950(11) 1.1960(4) 0.64160(12) 0.0713 1.0000 Uani . . .
F9 F 0.92116(16) 1.3768(5) 0.66665(15) 0.0961 1.0000 Uani . . .
F7 F 0.90089(12) 1.1290(4) 0.66459(12) 0.0749 1.0000 Uani . . .
O11 O 0.92454(10) 1.4467(4) 0.85211(10) 0.0403 1.0000 Uani . . .
C12 C 0.89592(14) 1.3635(5) 0.82080(14) 0.0341 1.0000 Uani . . .
C13 C 0.89707(14) 1.3540(5) 0.77866(14) 0.0356 1.0000 Uani . . .
C14 C 0.86547(14) 1.2687(5) 0.74889(14) 0.0366 1.0000 Uani . . .
C15 C 0.83251(14) 1.1921(5) 0.76187(14) 0.0345 1.0000 Uani . . .
O16 O 0.80075(10) 1.1003(4) 0.73664(10) 0.0452 1.0000 Uani . . .
C17 C 0.80038(14) 1.0782(6) 0.69316(14) 0.0382 1.0000 Uani . . .
C18 C 0.76250(16) 0.9706(6) 0.67496(16) 0.0440 1.0000 Uani . . .
N19 N 0.71954(13) 1.0480(4) 0.67119(12) 0.0366 1.0000 Uani . . .
N20 N 0.69265(12) 1.0697(4) 0.63246(11) 0.0360 1.0000 Uani . . .
N21 N 0.65883(12) 1.1452(4) 0.63921(11) 0.0346 1.0000 Uani . . .
C22 C 0.66351(14) 1.1723(5) 0.68165(13) 0.0335 1.0000 Uani . . .
C23 C 0.70306(15) 1.1061(5) 0.70205(13) 0.0374 1.0000 Uani . . .
C24 C 0.63208(14) 1.2552(5) 0.69985(14) 0.0362 1.0000 Uani . . .
C25 C 0.60575(16) 1.3738(5) 0.67862(15) 0.0407 1.0000 Uani . . .
C26 C 0.57896(16) 1.4517(5) 0.69920(15) 0.0405 1.0000 Uani . . .
C27 C 0.57795(14) 1.4140(5) 0.74040(15) 0.0401 1.0000 Uani . . .
C28 C 0.60413(14) 1.2938(5) 0.76149(14) 0.0349 1.0000 Uani . . .
C29 C 0.63104(14) 1.2146(5) 0.74107(14) 0.0354 1.0000 Uani . . .
C30 C 0.60696(15) 1.2503(5) 0.80547(14) 0.0364 1.0000 Uani . . .
N31 N 0.57663(13) 1.2751(5) 0.82860(12) 0.0416 1.0000 Uani . . .
N32 N 0.59034(13) 1.2244(5) 0.86818(12) 0.0435 1.0000 Uani . . .
N33 N 0.62937(13) 1.1634(5) 0.87118(12) 0.0427 1.0000 Uani . . .
C34 C 0.64057(16) 1.1754(6) 0.83413(14) 0.0450 1.0000 Uani . . .
C35 C 0.65468(18) 1.0975(7) 0.91181(15) 0.0523 1.0000 Uani . . .
C36 C 0.69799(17) 1.1830(6) 0.92741(15) 0.0490 1.0000 Uani . . .
O37 O 0.68813(12) 1.3411(5) 0.92767(12) 0.0564 1.0000 Uani . . .
C38 C 0.72298(18) 1.4427(6) 0.93809(15) 0.0477 1.0000 Uani . . .
C39 C 0.71264(18) 1.5952(7) 0.93000(16) 0.0524 1.0000 Uani . . .
C40 C 0.74466(17) 1.7081(7) 0.94126(15) 0.0506 1.0000 Uani . . .
C41 C 0.78855(18) 1.6666(6) 0.96138(15) 0.0481 1.0000 Uani . . .
O42 O 0.82253(12) 1.7687(4) 0.97467(11) 0.0514 1.0000 Uani . . .
C43 C 0.81252(19) 1.9296(6) 0.96978(17) 0.0560 1.0000 Uani . . .
C44 C 0.85200(19) 2.0186(7) 0.99514(18) 0.0590 1.0000 Uani . . .
O45 O 0.89056(13) 2.0052(4) 0.97970(12) 0.0563 1.0000 Uani . . .
C46 C 0.88886(18) 2.0968(6) 0.94351(17) 0.0518 1.0000 Uani . . .
C47 C 0.93503(17) 2.1026(6) 0.93844(17) 0.0500 1.0000 Uani . . .
O48 O 0.94781(11) 1.9511(4) 0.93052(11) 0.0466 1.0000 Uani . . .
C49 C 0.99296(15) 1.9438(6) 0.92885(16) 0.0482 1.0000 Uani . . .
C50 C 1.00645(15) 1.7797(6) 0.92745(15) 0.0458 1.0000 Uani . . .
O51 O 0.98148(10) 1.7122(4) 0.88850(10) 0.0413 1.0000 Uani . . .
C52 C 0.99421(15) 1.5561(6) 0.88546(15) 0.0424 1.0000 Uani . . .
C53 C 0.96599(15) 1.4875(6) 0.84526(15) 0.0404 1.0000 Uani . . .
C54 C 0.79910(18) 1.5128(6) 0.96844(15) 0.0490 1.0000 Uani . . .
C55 C 0.76716(17) 1.4011(6) 0.95696(14) 0.0472 1.0000 Uani . . .
C56 C 0.53256(15) 1.3459(6) 0.81521(15) 0.0472 1.0000 Uani . . .
C57 C 0.62318(16) 1.1827(6) 0.60096(14) 0.0461 1.0000 Uani . . .
C58 C 0.83127(14) 1.2038(5) 0.80447(14) 0.0377 1.0000 Uani . . .
C59 C 0.86226(14) 1.2879(5) 0.83332(13) 0.0344 1.0000 Uani . . .
N60 N 1.0000 1.5550(9) 0.7500 0.0716 1.0000 Uani S T .
C61 C 1.0000 1.4285(10) 0.7500 0.0499 1.0000 Uani S T .
C62 C 1.000000(10) 1.2605(8) 0.750000(10) 0.0568 1.0000 Uani S T .
H131 H 0.9182 1.4073 0.7696 0.0458 1.0000 Uiso R . .
H141 H 0.8669 1.2608 0.7206 0.0470 1.0000 Uiso R . .
H171 H 0.8279 1.0316 0.6909 0.0510 1.0000 Uiso R . .
H172 H 0.7953 1.1751 0.6778 0.0509 1.0000 Uiso R . .
H181 H 0.7645 0.8808 0.6936 0.0561 1.0000 Uiso R . .
H182 H 0.7633 0.9378 0.6467 0.0561 1.0000 Uiso R . .
H231 H 0.7168 1.1036 0.7314 0.0504 1.0000 Uiso R . .
H251 H 0.6061 1.3988 0.6507 0.0512 1.0000 Uiso R . .
H261 H 0.5612 1.5327 0.6849 0.0561 1.0000 Uiso R . .
H271 H 0.5604 1.4678 0.7540 0.0522 1.0000 Uiso R . .
H291 H 0.6484 1.1330 0.7550 0.0450 1.0000 Uiso R . .
H341 H 0.6662 1.1373 0.8292 0.0552 1.0000 Uiso R . .
H352 H 0.6384 1.1104 0.9328 0.0641 1.0000 Uiso R . .
H351 H 0.6601 0.9893 0.9082 0.0641 1.0000 Uiso R . .
H362 H 0.7132 1.1483 0.9562 0.0601 1.0000 Uiso R . .
H361 H 0.7160 1.1622 0.9080 0.0598 1.0000 Uiso R . .
H391 H 0.6833 1.6221 0.9163 0.0639 1.0000 Uiso R . .
H401 H 0.7372 1.8101 0.9360 0.0630 1.0000 Uiso R . .
H431 H 0.7875 1.9527 0.9805 0.0711 1.0000 Uiso R . .
H432 H 0.8054 1.9574 0.9396 0.0709 1.0000 Uiso R . .
H441 H 0.8600 1.9795 1.0243 0.0703 1.0000 Uiso R . .
H442 H 0.8433 2.1272 0.9949 0.0698 1.0000 Uiso R . .
H461 H 0.8788 2.1993 0.9481 0.0637 1.0000 Uiso R . .
H462 H 0.8689 2.0509 0.9180 0.0642 1.0000 Uiso R . .
H471 H 0.9547 2.1410 0.9650 0.0633 1.0000 Uiso R . .
H472 H 0.9357 2.1700 0.9150 0.0630 1.0000 Uiso R . .
H491 H 1.0125 1.9900 0.9541 0.0592 1.0000 Uiso R . .
H492 H 0.9959 1.9922 0.9031 0.0593 1.0000 Uiso R . .
H502 H 1.0378 1.7766 0.9289 0.0590 1.0000 Uiso R . .
H501 H 1.0013 1.7268 0.9517 0.0589 1.0000 Uiso R . .
H522 H 1.0247 1.5524 0.8849 0.0501 1.0000 Uiso R . .
H521 H 0.9912 1.4969 0.9099 0.0499 1.0000 Uiso R . .
H531 H 0.9804 1.3957 0.8381 0.0529 1.0000 Uiso R . .
H532 H 0.9621 1.5615 0.8222 0.0530 1.0000 Uiso R . .
H541 H 0.8284 1.4880 0.9815 0.0613 1.0000 Uiso R . .
H551 H 0.7749 1.2973 0.9621 0.0619 1.0000 Uiso R . .
H562 H 0.5173 1.3208 0.8363 0.0709 1.0000 Uiso R . .
H561 H 0.5351 1.4560 0.8137 0.0711 1.0000 Uiso R . .
H563 H 0.5158 1.3046 0.7875 0.0709 1.0000 Uiso R . .
H573 H 0.5957 1.1926 0.6080 0.0702 1.0000 Uiso R . .
H571 H 0.6292 1.2788 0.5897 0.0697 1.0000 Uiso R . .
H572 H 0.6213 1.1036 0.5798 0.0701 1.0000 Uiso R . .
H581 H 0.8092 1.1519 0.8132 0.0472 1.0000 Uiso R . .
H591 H 0.8609 1.2975 0.8615 0.0430 1.0000 Uiso R . .
H621 H 0.9988 1.2192 0.7772 0.0702 0.5000 Uiso R . .
H622 H 0.9750 1.2192 0.7286 0.0702 0.5000 Uiso R . .
H623 H 0.9738 1.2192 0.7558 0.0702 0.5000 Uiso R . .
F12 F 0.7640(5) 0.465(2) 0.7011(3) 0.0836 0.2000 Uani D U 2
F14 F 0.7501(5) 0.6553(11) 0.6509(6) 0.0776 0.2000 Uani D U 2
F13 F 0.7112(4) 0.4311(18) 0.6400(5) 0.0573 0.2000 Uani D U 2

loop_
_atom_site_aniso_label
_atom_site_aniso_U_11
_atom_site_aniso_U_22
_atom_site_aniso_U_33
_atom_site_aniso_U_23
_atom_site_aniso_U_13
_atom_site_aniso_U_12
F1 0.0606(16) 0.0591(18) 0.0605(17) -0.0131(14) 0.0381(15) 0.0002(13)
B1 0.051(2) 0.051(2) 0.0476(19) -0.0080(14) 0.0315(17) -0.0060(12)
F3 0.067(3) 0.077(3) 0.054(2) 0.0040(19) 0.0327(18) 0.0126(19)
F4 0.051(2) 0.088(3) 0.0503(17) -0.0206(17) 0.0251(15) 0.0010(19)
F2 0.087(3) 0.064(3) 0.118(5) -0.017(3) 0.069(3) -0.026(2)
F6 0.072(2) 0.165(5) 0.068(2) 0.029(3) 0.017(2) 0.002(3)
B2 0.049(3) 0.089(5) 0.052(4) 0.011(4) 0.026(3) 0.005(3)
F8 0.0539(18) 0.083(3) 0.090(2) 0.002(2) 0.0412(19) -0.0051(18)
F9 0.099(3) 0.078(3) 0.112(3) -0.008(3) 0.030(3) 0.017(2)
F7 0.074(2) 0.084(3) 0.088(2) 0.018(2) 0.057(2) 0.0074(19)
O11 0.0332(15) 0.051(2) 0.0442(18) -0.0091(15) 0.0236(15) -0.0065(15)
C12 0.034(2) 0.033(2) 0.041(2) -0.001(2) 0.020(2) 0.0017(19)
C13 0.031(2) 0.043(3) 0.041(2) 0.002(2) 0.024(2) 0.0005(19)
C14 0.038(2) 0.044(3) 0.035(2) 0.002(2) 0.021(2) 0.001(2)
C15 0.029(2) 0.040(3) 0.039(2) 0.001(2) 0.018(2) 0.004(2)
O16 0.0368(16) 0.067(2) 0.0375(17) -0.0035(16) 0.0192(15) -0.0092(17)
C17 0.038(2) 0.048(3) 0.037(2) -0.005(2) 0.024(2) 0.004(2)
C18 0.041(2) 0.050(3) 0.046(3) -0.005(2) 0.022(2) 0.005(2)
N19 0.040(2) 0.039(2) 0.036(2) -0.0031(17) 0.0211(18) -0.0035(17)
N20 0.0387(19) 0.043(2) 0.0290(19) 0.0022(16) 0.0145(17) -0.0040(17)
N21 0.0372(19) 0.043(2) 0.0310(19) 0.0013(16) 0.0216(17) -0.0013(17)
C22 0.035(2) 0.038(3) 0.034(2) 0.0003(19) 0.021(2) -0.0029(19)
C23 0.041(2) 0.051(3) 0.026(2) -0.004(2) 0.018(2) -0.004(2)
C24 0.036(2) 0.045(3) 0.034(2) -0.001(2) 0.020(2) -0.006(2)
C25 0.051(3) 0.040(3) 0.036(2) -0.001(2) 0.019(2) -0.013(2)
C26 0.044(2) 0.040(3) 0.042(3) 0.003(2) 0.021(2) 0.003(2)
C27 0.034(2) 0.047(3) 0.047(3) -0.001(2) 0.026(2) 0.001(2)
C28 0.033(2) 0.040(3) 0.039(2) -0.005(2) 0.021(2) -0.007(2)
C29 0.033(2) 0.044(3) 0.032(2) -0.003(2) 0.0148(19) -0.002(2)
C30 0.036(2) 0.045(3) 0.038(2) -0.003(2) 0.027(2) -0.002(2)
N31 0.043(2) 0.052(2) 0.038(2) -0.0037(18) 0.0253(19) -0.0025(19)
N32 0.046(2) 0.052(3) 0.040(2) -0.0021(19) 0.0236(19) 0.000(2)
N33 0.044(2) 0.053(3) 0.040(2) 0.0034(19) 0.0262(19) 0.0047(19)
C34 0.045(3) 0.064(3) 0.037(2) 0.005(2) 0.029(2) 0.006(2)
C35 0.057(3) 0.070(4) 0.039(3) 0.012(2) 0.028(3) 0.005(3)
C36 0.051(3) 0.069(4) 0.033(2) 0.004(2) 0.023(2) 0.013(3)
O37 0.054(2) 0.066(3) 0.055(2) -0.0108(19) 0.0222(19) 0.0073(19)
C38 0.055(3) 0.060(3) 0.035(2) -0.002(2) 0.024(2) 0.011(3)
C39 0.048(3) 0.071(4) 0.046(3) 0.004(3) 0.025(2) 0.017(3)
C40 0.052(3) 0.067(4) 0.042(3) 0.011(3) 0.028(2) 0.018(3)
C41 0.057(3) 0.062(3) 0.036(3) 0.004(2) 0.031(3) 0.014(3)
O42 0.050(2) 0.060(2) 0.052(2) 0.0080(18) 0.0259(17) 0.0128(18)
C43 0.066(3) 0.064(4) 0.053(3) 0.010(3) 0.040(3) 0.019(3)
C44 0.063(3) 0.069(4) 0.059(3) 0.004(3) 0.041(3) 0.014(3)
O45 0.059(2) 0.064(2) 0.058(2) 0.0062(19) 0.038(2) 0.0111(19)
C46 0.057(3) 0.056(3) 0.052(3) 0.002(3) 0.030(3) 0.004(3)
C47 0.049(3) 0.054(3) 0.052(3) -0.003(2) 0.023(3) 0.000(2)
O48 0.0411(17) 0.055(2) 0.051(2) -0.0073(17) 0.0243(16) -0.0003(16)
C49 0.035(2) 0.071(4) 0.043(3) -0.006(3) 0.017(2) -0.005(2)
C50 0.037(2) 0.063(3) 0.038(3) -0.008(2) 0.012(2) 0.002(2)
O51 0.0368(16) 0.053(2) 0.0375(17) -0.0010(15) 0.0151(14) 0.0039(15)
C52 0.035(2) 0.051(3) 0.046(3) 0.000(2) 0.018(2) 0.006(2)
C53 0.034(2) 0.046(3) 0.051(3) -0.004(2) 0.028(2) -0.001(2)
C54 0.053(3) 0.063(4) 0.037(3) 0.010(2) 0.022(2) 0.023(3)
C55 0.055(3) 0.057(3) 0.035(2) 0.001(2) 0.020(2) 0.016(3)
C56 0.038(2) 0.067(4) 0.045(3) -0.004(2) 0.027(2) -0.002(2)
C57 0.043(3) 0.066(3) 0.032(2) 0.007(2) 0.016(2) 0.006(2)
C58 0.032(2) 0.048(3) 0.041(2) 0.006(2) 0.024(2) 0.002(2)
C59 0.037(2) 0.038(2) 0.036(2) -0.001(2) 0.023(2) 0.002(2)
N60 0.100(6) 0.058(5) 0.080(5) 0.0000 0.064(5) 0.0000
C61 0.055(4) 0.057(5) 0.049(4) 0.0000 0.033(4) 0.0000
C62 0.069(5) 0.048(5) 0.064(5) 0.0000 0.037(4) 0.0000
F12 0.088(10) 0.126(11) 0.038(3) -0.017(6) 0.020(4) 0.045(10)
F14 0.078(11) 0.048(3) 0.137(12) -0.011(6) 0.082(10) -0.010(4)
F13 0.057(4) 0.064(9) 0.058(8) -0.014(8) 0.029(5) -0.015(6)

loop_
_atom_type_symbol
_atom_type_scat_dispersion_real
_atom_type_scat_dispersion_imag
_atom_type_scat_Cromer_Mann_a1
_atom_type_scat_Cromer_Mann_b1
_atom_type_scat_Cromer_Mann_a2
_atom_type_scat_Cromer_Mann_b2
_atom_type_scat_Cromer_Mann_a3
_atom_type_scat_Cromer_Mann_b3
_atom_type_scat_Cromer_Mann_a4
_atom_type_scat_Cromer_Mann_b4
_atom_type_scat_Cromer_Mann_c
_atom_type_scat_source
C 0.0181 0.0091 2.3100 20.8439 1.0200 10.2075 1.5886 0.5687 0.8650 51.6512 0.2156 'International Tables Vol C 4.2.6.8 and 6.1.1.4'
H 0.0000 0.0000 0.4930 10.5109 0.3229 26.1257 0.1402 3.1424 0.0408 57.7998 0.0030 'International Tables Vol C 4.2.6.8 and 6.1.1.4'
N 0.0311 0.0180 12.2126 0.0057 3.1322 9.8933 2.0125 28.9975 1.1663 0.5826 -11.5290 'International Tables Vol C 4.2.6.8 and 6.1.1.4'
O 0.0492 0.0322 3.0485 13.2771 2.2868 5.7011 1.5463 0.3239 0.8670 32.9089 0.2508 'International Tables Vol C 4.2.6.8 and 6.1.1.4'
B 0.0090 0.0039 2.0545 23.2185 1.3326 1.0210 1.0979 60.3498 0.7068 0.1403 -0.1932 'International Tables Vol C 4.2.6.8 and 6.1.1.4'
F 0.0727 0.0534 3.5392 10.2825 2.6412 4.2944 1.5170 0.2615 1.0243 26.1476 0.2776 'International Tables Vol C 4.2.6.8 and 6.1.1.4'

loop_
_geom_angle_atom_site_label_1
_geom_angle_site_symmetry_1
_geom_angle_atom_site_label_2
_geom_angle_atom_site_label_3
_geom_angle_site_symmetry_3
_geom_angle
_geom_angle_publ_flag
F1 . B1 F3 . 108.9(3) yes
F1 . B1 F4 . 109.4(3) yes
F3 . B1 F4 . 104.3(4) yes
F1 . B1 F2 . 111.5(4) yes
F3 . B1 F2 . 108.2(4) yes
F4 . B1 F2 . 114.2(4) yes
F6 . B2 F8 . 110.1(5) yes
F6 . B2 F9 . 107.9(6) yes
F8 . B2 F9 . 109.2(6) yes
F6 . B2 F7 . 110.5(6) yes
F8 . B2 F7 . 109.6(6) yes
F9 . B2 F7 . 109.5(5) yes
C12 . O11 C53 . 117.4(3) yes
O11 . C12 C13 . 125.2(4) yes
O11 . C12 C59 . 115.5(4) yes
C13 . C12 C59 . 119.2(4) yes
C12 . C13 C14 . 120.6(4) yes
C12 . C13 H131 . 120.3 no
C14 . C13 H131 . 119.0 no
C13 . C14 C15 . 119.6(4) yes
C13 . C14 H141 . 120.2 no
C15 . C14 H141 . 120.2 no
C14 . C15 O16 . 125.7(4) yes
C14 . C15 C58 . 119.4(4) yes
O16 . C15 C58 . 114.9(4) yes
C15 . O16 C17 . 118.6(3) yes
O16 . C17 C18 . 105.2(3) yes
O16 . C17 H171 . 111.5 no
C18 . C17 H171 . 109.5 no
O16 . C17 H172 . 110.3 no
C18 . C17 H172 . 110.0 no
H171 . C17 H172 . 110.2 no
C17 . C18 N19 . 110.8(4) yes
C17 . C18 H181 . 110.2 no
N19 . C18 H181 . 108.4 no
C17 . C18 H182 . 109.3 no
N19 . C18 H182 . 108.5 no
H181 . C18 H182 . 109.6 no
C18 . N19 N20 . 118.2(3) yes
C18 . N19 C23 . 129.6(4) yes
N20 . N19 C23 . 112.1(4) yes
N19 . N20 N21 . 104.4(3) yes
N20 . N21 C22 . 112.7(4) yes
N20 . N21 C57 . 115.9(3) yes
C22 . N21 C57 . 131.4(4) yes
N21 . C22 C23 . 104.3(4) yes
N21 . C22 C24 . 126.3(4) yes
C23 . C22 C24 . 129.5(4) yes
C22 . C23 N19 . 106.5(4) yes
C22 . C23 H231 . 127.6 no
N19 . C23 H231 . 125.8 no
C22 . C24 C25 . 122.9(4) yes
C22 . C24 C29 . 117.2(4) yes
C25 . C24 C29 . 119.9(4) yes
C24 . C25 C26 . 119.0(4) yes
C24 . C25 H251 . 119.4 no
C26 . C25 H251 . 121.6 no
C25 . C26 C27 . 121.8(5) yes
C25 . C26 H261 . 119.1 no
C27 . C26 H261 . 119.1 no
C26 . C27 C28 . 119.0(4) yes
C26 . C27 H271 . 121.1 no
C28 . C27 H271 . 119.9 no
C27 . C28 C29 . 119.6(4) yes
C27 . C28 C30 . 123.1(4) yes
C29 . C28 C30 . 117.2(4) yes
C28 . C29 C24 . 120.6(4) yes
C28 . C29 H291 . 119.8 no
C24 . C29 H291 . 119.6 no
C28 . C30 N31 . 128.8(4) yes
C28 . C30 C34 . 128.2(4) yes
N31 . C30 C34 . 103.0(4) yes
C30 . N31 N32 . 112.8(4) yes
C30 . N31 C56 . 129.9(4) yes
N32 . N31 C56 . 117.3(3) yes
N31 . N32 N33 . 104.8(3) yes
N32 . N33 C34 . 111.8(4) yes
N32 . N33 C35 . 119.5(3) yes
C34 . N33 C35 . 128.7(4) yes
C30 . C34 N33 . 107.5(4) yes
C30 . C34 H341 . 127.0 no
N33 . C34 H341 . 125.5 no
N33 . C35 C36 . 109.1(4) yes
N33 . C35 H352 . 109.1 no
C36 . C35 H352 . 108.2 no
N33 . C35 H351 . 110.1 no
C36 . C35 H351 . 110.2 no
H352 . C35 H351 . 110.1 no
C35 . C36 O37 . 107.6(4) yes
C35 . C36 H362 . 109.2 no
O37 . C36 H362 . 110.4 no
C35 . C36 H361 . 109.0 no
O37 . C36 H361 . 110.7 no
H362 . C36 H361 . 109.9 no
C36 . O37 C38 . 117.8(4) yes
O37 . C38 C39 . 116.3(5) yes
O37 . C38 C55 . 124.6(5) yes
C39 . C38 C55 . 119.1(5) yes
C38 . C39 C40 . 121.3(5) yes
C38 . C39 H391 . 118.8 no
C40 . C39 H391 . 119.9 no
C39 . C40 C41 . 119.5(5) yes
C39 . C40 H401 . 120.4 no
C41 . C40 H401 . 120.1 no
C40 . C41 O42 . 124.4(5) yes
C40 . C41 C54 . 119.1(6) yes
O42 . C41 C54 . 116.5(5) yes
C41 . O42 C43 . 118.1(4) yes
O42 . C43 C44 . 108.7(5) yes
O42 . C43 H431 . 109.9 no
C44 . C43 H431 . 109.2 no
O42 . C43 H432 . 109.7 no
C44 . C43 H432 . 110.4 no
H431 . C43 H432 . 109.1 no
C43 . C44 O45 . 114.6(4) yes
C43 . C44 H441 . 107.8 no
O45 . C44 H441 . 107.1 no
C43 . C44 H442 . 107.7 no
O45 . C44 H442 . 109.6 no
H441 . C44 H442 . 109.9 no
C44 . O45 C46 . 113.7(4) yes
O45 . C46 C47 . 107.1(4) yes
O45 . C46 H461 . 109.4 no
C47 . C46 H461 . 110.4 no
O45 . C46 H462 . 110.1 no
C47 . C46 H462 . 109.6 no
H461 . C46 H462 . 110.2 no
C46 . C47 O48 . 108.5(4) yes
C46 . C47 H471 . 108.2 no
O48 . C47 H471 . 109.7 no
C46 . C47 H472 . 109.6 no
O48 . C47 H472 . 110.7 no
H471 . C47 H472 . 110.1 no
C47 . O48 C49 . 112.3(4) yes
O48 . C49 C50 . 109.6(4) yes
O48 . C49 H491 . 110.6 no
C50 . C49 H491 . 107.7 no
O48 . C49 H492 . 110.2 no
C50 . C49 H492 . 107.3 no
H491 . C49 H492 . 111.3 no
C49 . C50 O51 . 109.3(4) yes
C49 . C50 H502 . 108.5 no
O51 . C50 H502 . 109.6 no
C49 . C50 H501 . 108.6 no
O51 . C50 H501 . 110.6 no
H502 . C50 H501 . 110.1 no
C50 . O51 C52 . 111.0(4) yes
O51 . C52 C53 . 109.4(4) yes
O51 . C52 H522 . 109.4 no
C53 . C52 H522 . 109.1 no
O51 . C52 H521 . 110.8 no
C53 . C52 H521 . 109.5 no
H522 . C52 H521 . 108.6 no
C52 . C53 O11 . 108.3(3) yes
C52 . C53 H531 . 109.4 no
O11 . C53 H531 . 109.7 no
C52 . C53 H532 . 109.1 no
O11 . C53 H532 . 111.1 no
H531 . C53 H532 . 109.2 no
C41 . C54 C55 . 121.1(5) yes
C41 . C54 H541 . 117.6 no
C55 . C54 H541 . 121.3 no
C38 . C55 C54 . 119.9(5) yes
C38 . C55 H551 . 120.2 no
C54 . C55 H551 . 119.9 no
N31 . C56 H562 . 108.1 no
N31 . C56 H561 . 110.3 no
H562 . C56 H561 . 109.1 no
N31 . C56 H563 . 110.1 no
H562 . C56 H563 . 108.7 no
H561 . C56 H563 . 110.6 no
N21 . C57 H573 . 110.4 no
N21 . C57 H571 . 109.4 no
H573 . C57 H571 . 107.6 no
N21 . C57 H572 . 109.1 no
H573 . C57 H572 . 110.7 no
H571 . C57 H572 . 109.6 no
C15 . C58 C59 . 120.5(4) yes
C15 . C58 H581 . 119.4 no
C59 . C58 H581 . 120.1 no
C12 . C59 C58 . 120.6(4) yes
C12 . C59 H591 . 119.1 no
C58 . C59 H591 . 120.3 no
N60 . C61 C62 . 179.992 yes
C61 . C62 H623 5_756 111.9 no
C61 . C62 H622 5_756 111.9 no
H623 5_756 C62 H622 5_756 55.2 no
C61 . C62 H621 5_756 111.9 no
H623 5_756 C62 H621 5_756 55.2 no
H622 5_756 C62 H621 5_756 106.9 no
C61 . C62 H621 . 111.9 no
H623 5_756 C62 H621 . 106.9 no
H622 5_756 C62 H621 . 55.3 no
H621 5_756 C62 H621 . 136.2 no
C61 . C62 H622 . 111.9 no
H623 5_756 C62 H622 . 106.9 no
H622 5_756 C62 H622 . 136.2 no
H621 5_756 C62 H622 . 55.3 no
H621 . C62 H622 . 106.9 no
C61 . C62 H623 . 111.9 no
H623 5_756 C62 H623 . 136.2 no
H622 5_756 C62 H623 . 106.9 no
H621 5_756 C62 H623 . 106.9 no
H621 . C62 H623 . 55.2 no
H622 . C62 H623 . 55.2 no

loop_
_geom_bond_atom_site_label_1
_geom_bond_atom_site_label_2
_geom_bond_site_symmetry_2
_geom_bond_distance
_geom_bond_publ_flag
F1 B1 . 1.396(5) yes
B1 F3 . 1.417(5) yes
B1 F4 . 1.387(5) yes
B1 F2 . 1.352(6) yes
F6 B2 . 1.384(8) yes
B2 F8 . 1.394(7) yes
B2 F9 . 1.393(8) yes
B2 F7 . 1.364(8) yes
O11 C12 . 1.368(6) yes
O11 C53 . 1.431(5) yes
C12 C13 . 1.383(6) yes
C12 C59 . 1.402(6) yes
C13 C14 . 1.397(6) yes
C13 H131 . 0.926 no
C14 C15 . 1.396(6) yes
C14 H141 . 0.936 no
C15 O16 . 1.365(6) yes
C15 C58 . 1.400(6) yes
O16 C17 . 1.423(5) yes
C17 C18 . 1.507(7) yes
C17 H171 . 0.979 no
C17 H172 . 0.972 no
C18 N19 . 1.489(6) yes
C18 H181 . 0.981 no
C18 H182 . 0.970 no
N19 N20 . 1.323(5) yes
N19 C23 . 1.350(5) yes
N20 N21 . 1.323(5) yes
N21 C22 . 1.367(5) yes
N21 C57 . 1.465(6) yes
C22 C23 . 1.369(7) yes
C22 C24 . 1.477(6) yes
C23 H231 . 0.933 no
C24 C25 . 1.386(7) yes
C24 C29 . 1.395(6) yes
C25 C26 . 1.391(6) yes
C25 H251 . 0.937 no
C26 C27 . 1.388(6) yes
C26 H261 . 0.941 no
C27 C28 . 1.393(7) yes
C27 H271 . 0.926 no
C28 C29 . 1.396(6) yes
C28 C30 . 1.458(6) yes
C29 H291 . 0.936 no
C30 N31 . 1.387(5) yes
C30 C34 . 1.369(7) yes
N31 N32 . 1.316(6) yes
N31 C56 . 1.474(6) yes
N32 N33 . 1.320(6) yes
N33 C34 . 1.349(5) yes
N33 C35 . 1.460(6) yes
C34 H341 . 0.928 no
C35 C36 . 1.516(7) yes
C35 H352 . 0.967 no
C35 H351 . 0.973 no
C36 O37 . 1.415(6) yes
C36 H362 . 0.975 no
C36 H361 . 0.975 no
O37 C38 . 1.380(7) yes
C38 C39 . 1.379(7) yes
C38 C55 . 1.407(7) yes
C39 C40 . 1.386(8) yes
C39 H391 . 0.940 no
C40 C41 . 1.406(7) yes
C40 H401 . 0.925 no
C41 O42 . 1.369(7) yes
C41 C54 . 1.387(7) yes
O42 C43 . 1.439(6) yes
C43 C44 . 1.506(8) yes
C43 H431 . 0.966 no
C43 H432 . 0.974 no
C44 O45 . 1.443(6) yes
C44 H441 . 0.974 no
C44 H442 . 0.986 no
O45 C46 . 1.411(6) yes
C46 C47 . 1.511(7) yes
C46 H461 . 0.973 no
C46 H462 . 0.979 no
C47 O48 . 1.427(6) yes
C47 H471 . 0.973 no
C47 H472 . 0.966 no
O48 C49 . 1.442(5) yes
C49 C50 . 1.497(7) yes
C49 H491 . 0.969 no
C49 H492 . 0.964 no
C50 O51 . 1.421(6) yes
C50 H502 . 0.978 no
C50 H501 . 0.965 no
O51 C52 . 1.432(6) yes
C52 C53 . 1.489(7) yes
C52 H522 . 0.966 no
C52 H521 . 0.976 no
C53 H531 . 0.980 no
C53 H532 . 0.970 no
C54 C55 . 1.377(8) yes
C54 H541 . 0.929 no
C55 H551 . 0.941 no
C56 H562 . 0.965 no
C56 H561 . 0.966 no
C56 H563 . 0.977 no
C57 H573 . 0.959 no
C57 H571 . 0.954 no
C57 H572 . 0.964 no
C58 C59 . 1.367(6) yes
C58 H581 . 0.938 no
C59 H591 . 0.932 no
N60 C61 . 1.104(10) yes
C61 C62 . 1.466(10) yes
C62 H623 5_756 0.966 no
C62 H622 5_756 0.966 no
C62 H621 5_756 0.966 no
C62 H621 . 0.966 no
C62 H622 . 0.966 no
C62 H623 . 0.966 no

loop_
_geom_hbond_atom_site_label_D
_geom_hbond_atom_site_label_H
_geom_hbond_atom_site_label_A
_geom_hbond_site_symmetry_A
_geom_hbond_angle_DHA
_geom_hbond_distance_DH
_geom_hbond_distance_HA
_geom_hbond_distance_DA
_geom_hbond_publ_flag
C56 H562 O51 3_445 170.57(14) 0.965 2.473 3.428(7) yes
C56 H563 N60 3_445 139.57(15) 0.977 2.479 3.285(7) yes
C57 H573 O51 7_646 169.07(13) 0.959 2.476 3.422(7) yes

loop_
_platon_squeeze_void_nr
_platon_squeeze_void_average_x
_platon_squeeze_void_average_y
_platon_squeeze_void_average_z
_platon_squeeze_void_volume
_platon_squeeze_void_count_electrons
_platon_squeeze_void_content
1 0.000 0.500 0.000 156 41 ' '
2 0.000 0.500 0.500 156 41 ' '
3 0.500 0.000 0.000 156 41 ' '
4 0.500 1.000 0.500 156 41 ' '
